data_7235113
loop_
_publ_author_name
'David Boldrin'
'Kevin Knight'
'Andrew S. Wills'

_publ_section_title
;
 Orbital frustration in the S = 1/2 kagome magnet vesignieite,
 BaCu3V2O8(OH)2
;
_journal_name_full 'Journal of Materials Chemistry C'
_journal_page_first 10315
_journal_page_last 10322
_journal_paper_doi 10.1039/C6TC02935C
_journal_volume 4
_journal_year 2016
_chemical_formula_sum 'Ba Cu3 D2 O10 V2'
_chemical_formula_weight 593.842
_chemical_name_mineral vesignieite
_space_group_IT_number 152
_space_group_name_Hall 'P 31 2"'
_space_group_name_H-M_alt 'P 31 2 1'
_symmetry_cell_setting trigonal
_symmetry_Int_Tables_number 152
_symmetry_space_group_name_H-M 'P 31 2 1'
_cell_angle_alpha 90
_cell_angle_beta 90
_cell_angle_gamma 120
_cell_formula_units_Z 3
_cell_length_a 5.917849(38)
_cell_length_b 5.917849(38)
_cell_length_c 20.75995(38)
_cell_volume 629.629(13)
_diffrn_ambient_temperature 4
_diffrn_radiation_probe neutron
_cod_data_source_file J-Mater-Chem-C-2016-4-10315.cif
_cod_data_source_block vesignieite
_cod_original_cell_volume 629.629(14)
_cod_database_code 7235113

loop_
_symmetry_equiv_pos_as_xyz
'-x, -x+y, -z+1/3'
'-x+y, -x, z-1/3'
'-y, x-y, z+1/3'
'y, x, -z'
'x-y, -y, -z-1/3'
'x, y, z'

loop_
_atom_site_label
_atom_site_fract_x
_atom_site_fract_y
_atom_site_fract_z
_atom_site_occupancy
_atom_site_B_iso_or_equiv
Ba1 0.68792 0 0.3333333 1 0.349
Cu1 0.68569 0.49238 0.83442 1 0.5452
Cu2 0 0.17576 0.1666667 1 0.2971
D11 0.68542 0.03181 0.07674 1 1.2566
H11 0.68542 0.03181 0.07674 0 0.2
O11_1 0.1935 1.01504 0.56174 0.5 0
O11_2 0.14171 0.96612 0.55587 0.5 0
O12_1 0.53399 0.69448 0.89579 0.5 0
O12_2 0.53899 0.71669 0.9174 0.5 0
O13_1 0.84013 0.35434 0.21759 0.5 0
O13_2 0.80636 0.35358 0.23828 0.5 0
O21 0.67471 0.02342 0.12681 1 0.2877
O31 0.73901 0.0799 0.00174 1 1.0101
V11 0.7154 0.04535 0.92668 1 0.2
